data_2013110
loop_
_publ_author_name
'Daniel E. Lynch'
'Ian McClenaghan'

_publ_section_title
;
 Three 2-aminopurine derivatives
;
_journal_issue 1
_journal_name_full 'Acta Crystallographica Section C'
_journal_page_first o53
_journal_page_last o56
_journal_paper_doi 10.1107/S0108270102021960
_journal_volume 59
_journal_year 2003
_chemical_formula_iupac 'C5 H4 Cl N5'
_chemical_formula_moiety 'C5 H4 Cl N5'
_chemical_formula_sum 'C5 H4 Cl N5'
_chemical_formula_weight 169.58
_chemical_name_systematic
;
2-amino-6-chloropurine
;
_space_group_IT_number 92
_symmetry_cell_setting tetragonal
_symmetry_space_group_name_Hall 'P 4abw 2nw'
_symmetry_space_group_name_H-M 'P 41 21 2'
_atom_sites_solution_hydrogens geom
_atom_sites_solution_primary direct
_atom_sites_solution_secondary difmap
_audit_creation_method SHELXL-97
_cell_angle_alpha 90.00
_cell_angle_beta 90.00
_cell_angle_gamma 90.00
_cell_formula_units_Z 8
_cell_length_a 7.0855(10)
_cell_length_b 7.0855(10)
_cell_length_c 26.990(5)
_cell_measurement_reflns_used 8615
_cell_measurement_temperature 150(2)
_cell_measurement_theta_max 27.48
_cell_measurement_theta_min 2.91
_cell_volume 1355.0(4)
_computing_cell_refinement 'DENZO and COLLECT'
_computing_data_collection 'DENZO (Otwinowski & Minor, 1997) and COLLECT (Hooft, 1998)'
_computing_data_reduction 'DENZO and COLLECT'
_computing_molecular_graphics 'PLUTON94 (Spek, 1994) and PLATON97 (Spek, 1997)'
_computing_publication_material SHELXL97
_computing_structure_refinement 'SHELXL97 (Sheldrick, 1997)'
_computing_structure_solution 'SHELXS97 (Sheldrick, 1997)'
_diffrn_ambient_temperature 150(2)
_diffrn_detector_area_resol_mean 9.091
_diffrn_measured_fraction_theta_full 0.994
_diffrn_measured_fraction_theta_max 0.994
_diffrn_measurement_device_type 'Bruker--Nonius KappaCCD area-detector'
_diffrn_measurement_method '\f and \w'
_diffrn_radiation_monochromator graphite
_diffrn_radiation_source 'Bruker--Nonius FR591 rotating anode'
_diffrn_radiation_type MoK\a
_diffrn_radiation_wavelength 0.71073
_diffrn_reflns_av_R_equivalents 0.0649
_diffrn_reflns_av_sigmaI/netI 0.0763
_diffrn_reflns_limit_h_max 9
_diffrn_reflns_limit_h_min -9
_diffrn_reflns_limit_k_max 9
_diffrn_reflns_limit_k_min -5
_diffrn_reflns_limit_l_max 34
_diffrn_reflns_limit_l_min -24
_diffrn_reflns_number 4943
_diffrn_reflns_theta_full 27.48
_diffrn_reflns_theta_max 27.48
_diffrn_reflns_theta_min 2.97
_diffrn_standards_decay_% 0
_diffrn_standards_number 0
_exptl_absorpt_coefficient_mu 0.494
_exptl_absorpt_correction_T_max 0.964
_exptl_absorpt_correction_T_min 0.910
_exptl_absorpt_correction_type multi-scan
_exptl_absorpt_process_details '(SORTAV; Blessing, 1995)'
_exptl_crystal_colour colourless
_exptl_crystal_density_diffrn 1.663
_exptl_crystal_density_method 'not measured'
_exptl_crystal_description 'rectangular prism'
_exptl_crystal_F_000 688
_exptl_crystal_size_max 0.15
_exptl_crystal_size_mid 0.08
_exptl_crystal_size_min 0.07
_refine_diff_density_max 0.26
_refine_diff_density_min -0.31
_refine_ls_abs_structure_details 'Flack (1983), 548 Friedel pairs'
_refine_ls_abs_structure_Flack 0.00(10)
_refine_ls_extinction_method none
_refine_ls_goodness_of_fit_ref 1.037
_refine_ls_hydrogen_treatment constr
_refine_ls_matrix_type full
_refine_ls_number_parameters 100
_refine_ls_number_reflns 1535
_refine_ls_number_restraints 0
_refine_ls_restrained_S_all 1.037
_refine_ls_R_factor_all 0.0670
_refine_ls_R_factor_gt 0.0384
_refine_ls_shift/su_max <0.001
_refine_ls_shift/su_mean <0.001
_refine_ls_structure_factor_coef Fsqd
_refine_ls_weighting_details 'w = 1/[\s^2^(Fo^2^)+(0.0335P)^2^] where P = (Fo^2^+2Fc^2^)/3'
_refine_ls_weighting_scheme calc
_refine_ls_wR_factor_gt 0.0762
_refine_ls_wR_factor_ref 0.0833
_reflns_number_gt 1151
_reflns_number_total 1535
_reflns_threshold_expression I>2\s(I)
_cod_data_source_file bm1512.cif
_cod_data_source_block I
_cod_depositor_comments
;
The following automatic conversions were performed:
'_symmetry_cell_setting' value 'Tetragonal' changed to 'tetragonal'
according to '/home/saulius/struct/CIF-dictionaries/cif_core.dic'
dictionary named 'cif_core.dic' version 2.4.1 from 2010-06-29.

Automatic conversion script
Id: cif_fix_enum 1527 2010-12-29 10:47:43Z saulius 

The following automatic conversions were performed:

'_symmetry_cell_setting' value 'Tetragonal' changed to 'tetragonal'
according to /home/saulius/struct/CIF-dictionaries/cif_core.dic
dictionary named 'cif_core.dic' version 2.4.1 from
2010-06-29.

'_exptl_absorpt_correction_type' value 'Multi-scan'
changed to 'multi-scan' according to
/home/saulius/struct/CIF-dictionaries/cif_core.dic dictionary named
'cif_core.dic' version 2.4.1 from 2010-06-29.

Automatic conversion script
Id: cif_fix_values 1715 2011-07-08 13:25:40Z adriana 
;
_cod_database_code 2013110
_cod_database_fobs_code 2013110

loop_
_symmetry_equiv_pos_as_xyz
'x, y, z'
'-x, -y, z+1/2'
'x+1/2, -y+1/2, -z+3/4'
'-x+1/2, y+1/2, -z+1/4'
'-y, -x, -z+1/2'
'y, x, -z'
'y+1/2, -x+1/2, z+3/4'
'-y+1/2, x+1/2, z+1/4'

loop_
_atom_site_label
_atom_site_fract_x
_atom_site_fract_y
_atom_site_fract_z
_atom_site_U_iso_or_equiv
_atom_site_adp_type
_atom_site_calc_flag
_atom_site_refinement_flags
_atom_site_occupancy
_atom_site_disorder_assembly
_atom_site_disorder_group
_atom_site_type_symbol
N1 0.4911(3) 0.6115(3) 0.09891(7) 0.0187(5) Uani d . 1 . . N
C2 0.3717(3) 0.4593(4) 0.09459(8) 0.0181(6) Uani d . 1 . . C
N21 0.2115(3) 0.4681(3) 0.12083(7) 0.0261(6) Uani d . 1 . . N
H21 0.1297 0.3748 0.1194 0.033 Uiso calc R 1 . . H
H22 0.1881 0.5672 0.1395 0.033 Uiso calc R 1 . . H
N3 0.4012(3) 0.3036(3) 0.06637(7) 0.0180(5) Uani d . 1 . . N
C4 0.5651(3) 0.3104(4) 0.04214(8) 0.0159(6) Uani d . 1 . . C
C5 0.6988(4) 0.4549(3) 0.04394(8) 0.0155(6) Uani d . 1 . . C
C6 0.6494(3) 0.6054(4) 0.07369(8) 0.0157(6) Uani d . 1 . . C
Cl6 0.79634(9) 0.79992(9) 0.07836(2) 0.02353(18) Uani d . 1 . . Cl
N7 0.8518(3) 0.4129(3) 0.01381(7) 0.0195(5) Uani d . 1 . . N
C8 0.8073(3) 0.2481(3) -0.00486(9) 0.0216(6) Uani d . 1 . . C
H8 0.8869 0.1817 -0.0272 0.027 Uiso calc R 1 . . H
N9 0.6365(3) 0.1797(3) 0.01049(6) 0.0182(5) Uani d . 1 . . N
H9 0.5835 0.0725 0.0016 0.023 Uiso calc R 1 . . H

loop_
_atom_site_aniso_label
_atom_site_aniso_U_11
_atom_site_aniso_U_22
_atom_site_aniso_U_33
_atom_site_aniso_U_12
_atom_site_aniso_U_13
_atom_site_aniso_U_23
N1 0.0191(12) 0.0158(12) 0.0211(11) 0.0017(10) -0.0005(9) 0.0008(10)
C2 0.0174(14) 0.0160(14) 0.0209(13) 0.0018(12) 0.0041(12) 0.0038(12)
N21 0.0235(12) 0.0151(11) 0.0398(13) -0.0027(11) 0.0119(13) -0.0061(11)
N3 0.0186(12) 0.0149(11) 0.0205(10) 0.0010(10) 0.0022(9) -0.0026(10)
C4 0.0180(14) 0.0135(14) 0.0161(12) -0.0005(13) -0.0027(11) -0.0022(12)
C5 0.0165(13) 0.0163(13) 0.0139(12) 0.0017(13) -0.0013(13) 0.0016(11)
C6 0.0162(14) 0.0147(14) 0.0162(12) -0.0011(11) -0.0027(11) 0.0034(11)
Cl6 0.0237(4) 0.0184(4) 0.0285(3) -0.0060(3) 0.0020(3) -0.0042(3)
N7 0.0194(12) 0.0205(12) 0.0187(12) -0.0003(9) 0.0018(10) 0.0003(10)
C8 0.0217(14) 0.0234(15) 0.0197(13) 0.0019(12) 0.0039(13) -0.0011(11)
N9 0.0206(12) 0.0141(11) 0.0200(12) -0.0031(10) 0.0042(10) -0.0044(10)

loop_
_atom_type_symbol
_atom_type_description
_atom_type_scat_dispersion_real
_atom_type_scat_dispersion_imag
_atom_type_scat_source
C C 0.0033 0.0016 'International Tables Vol C Tables 4.2.6.8 and 6.1.1.4'
H H 0.0000 0.0000 'International Tables Vol C Tables 4.2.6.8 and 6.1.1.4'
N N 0.0061 0.0033 'International Tables Vol C Tables 4.2.6.8 and 6.1.1.4'
Cl Cl 0.1484 0.1585 'International Tables Vol C Tables 4.2.6.8 and 6.1.1.4'

loop_
_geom_angle_atom_site_label_1
_geom_angle_atom_site_label_2
_geom_angle_atom_site_label_3
_geom_angle
C6 N1 C2 117.1(2)
N21 C2 N3 117.7(2)
N21 C2 N1 116.1(2)
N3 C2 N1 126.2(2)
C2 N21 H21 120.0
C2 N21 H22 120.0
H21 N21 H22 120.0
C4 N3 C2 112.3(2)
N3 C4 N9 127.4(2)
N3 C4 C5 126.9(2)
N9 C4 C5 105.7(2)
C6 C5 N7 134.8(2)
C6 C5 C4 114.5(2)
N7 C5 C4 110.6(2)
N1 C6 C5 122.9(2)
N1 C6 Cl6 116.75(18)
C5 C6 Cl6 120.31(19)
C8 N7 C5 103.2(2)
N7 C8 N9 114.3(2)
N7 C8 H8 122.8
N9 C8 H8 122.8
C4 N9 C8 106.17(19)
C4 N9 H9 126.9
C8 N9 H9 126.9

loop_
_geom_bond_atom_site_label_1
_geom_bond_atom_site_label_2
_geom_bond_site_symmetry_2
_geom_bond_distance
_geom_bond_publ_flag
N1 C6 . 1.313(3) ?
N1 C2 . 1.375(3) ?
C2 N21 . 1.339(3) ?
C2 N3 . 1.357(3) ?
N21 H21 . 0.88 ?
N21 H22 . 0.88 ?
N3 C4 . 1.334(3) ?
C4 N9 . 1.358(3) ?
C4 C5 . 1.396(3) ?
C5 C6 . 1.380(3) ?
C5 N7 . 1.388(3) ?
C6 Cl6 . 1.732(3) ?
N7 C8 . 1.310(3) ?
C8 N9 . 1.368(3) ?
C8 H8 . 0.95 ?
N9 H9 . 0.88 ?

loop_
_geom_hbond_atom_site_label_D
_geom_hbond_atom_site_label_H
_geom_hbond_atom_site_label_A
_geom_hbond_site_symmetry_A
_geom_hbond_distance_DH
_geom_hbond_distance_HA
_geom_hbond_distance_DA
_geom_hbond_angle_DHA
_geom_hbond_publ_flag
N21 H21 N1 4_545 0.88 2.22 3.019(3) 150 yes
N21 H22 N3 4 0.88 2.15 3.027(3) 174 yes
N9 H9 N7 6_545 0.88 2.02 2.888(3) 168 yes

loop_
_geom_torsion_atom_site_label_1
_geom_torsion_atom_site_label_2
_geom_torsion_atom_site_label_3
_geom_torsion_atom_site_label_4
_geom_torsion
C6 N1 C2 N21 179.7(2)
C6 N1 C2 N3 -0.5(4)
N21 C2 N3 C4 -179.8(2)
N1 C2 N3 C4 0.4(3)
C2 N3 C4 N9 -179.1(2)
C2 N3 C4 C5 0.5(3)
N3 C4 C5 C6 -1.2(4)
N9 C4 C5 C6 178.52(19)
N3 C4 C5 N7 180.0(2)
N9 C4 C5 N7 -0.3(3)
C2 N1 C6 C5 -0.3(3)
C2 N1 C6 Cl6 178.67(16)
N7 C5 C6 N1 179.5(2)
C4 C5 C6 N1 1.0(3)
N7 C5 C6 Cl6 0.6(4)
C4 C5 C6 Cl6 -177.89(18)
C6 C5 N7 C8 -178.5(3)
C4 C5 N7 C8 0.0(3)
C5 N7 C8 N9 0.4(3)
N3 C4 N9 C8 -179.8(2)
C5 C4 N9 C8 0.5(3)
N7 C8 N9 C4 -0.6(3)

loop_
_cod_related_entry_id
_cod_related_entry_database
_cod_related_entry_code
1 ChemSpider 4514474
